data_2227546
loop_
_publ_author_name
'Prasath, R.'
'Sarveswari, S.'
'Vijayakumar, V.'
'Ng, Seik Weng'
'Tiekink, Edward R. T.'

_publ_section_title
;
 (2<i>E</i>)-3-(4-Methylphenyl)-1-(2-methyl-4-phenylquinolin-3-yl)prop-2-en-1-one
 monohydrate
;
_journal_coeditor_code HB5655
_journal_issue 11
_journal_name_full 'Acta Crystallographica Section E'
_journal_page_first o2710
_journal_page_last o2711
_journal_paper_doi 10.1107/S1600536810038791
_journal_volume 66
_journal_year 2010
_chemical_formula_iupac 'C26 H21 N O, H2 O'
_chemical_formula_moiety 'C26 H21 N O, H2 O'
_chemical_formula_sum 'C26 H23 N O2'
_chemical_formula_weight 381.45
_chemical_name_systematic
;
(2<i>E</i>)-3-(4-Methylphenyl)-1-(2-methyl-4-phenylquinolin-3-yl)prop-2-en-1-one
monohydrate
;
_space_group_IT_number 2
_symmetry_cell_setting triclinic
_symmetry_space_group_name_Hall '-P 1'
_symmetry_space_group_name_H-M 'P -1'
_atom_sites_solution_hydrogens geom
_atom_sites_solution_primary direct
_atom_sites_solution_secondary difmap
_audit_creation_method SHELXL-97
_cell_angle_alpha 91.1370(10)
_cell_angle_beta 101.5370(10)
_cell_angle_gamma 100.8200(10)
_cell_formula_units_Z 2
_cell_length_a 8.2634(7)
_cell_length_b 9.0785(7)
_cell_length_c 14.1176(12)
_cell_measurement_reflns_used 4003
_cell_measurement_temperature 100(2)
_cell_measurement_theta_max 28.3
_cell_measurement_theta_min 2.3
_cell_volume 1017.43(15)
_computing_cell_refinement 'SAINT (Bruker, 2008)'
_computing_data_collection 'APEX2 (Bruker, 2008)'
_computing_data_reduction 'SAINT (Bruker, 2008)'
_computing_molecular_graphics 'ORTEP-3 (Farrugia, 1997) and DIAMOND (Brandenburg, 2006)'
_computing_publication_material 'publCIF (Westrip, 2010)'
_computing_structure_refinement 'SHELXL97 (Sheldrick, 2008)'
_computing_structure_solution 'SHELXS97 (Sheldrick, 2008)'
_diffrn_ambient_temperature 100(2)
_diffrn_measured_fraction_theta_full 0.993
_diffrn_measured_fraction_theta_max 0.993
_diffrn_measurement_device_type 'Bruker SMART APEX CCD'
_diffrn_measurement_method '\w scans'
_diffrn_radiation_monochromator graphite
_diffrn_radiation_source 'fine-focus sealed tube'
_diffrn_radiation_type MoK\a
_diffrn_radiation_wavelength 0.71073
_diffrn_reflns_av_R_equivalents 0.023
_diffrn_reflns_av_sigmaI/netI 0.034
_diffrn_reflns_limit_h_max 10
_diffrn_reflns_limit_h_min -10
_diffrn_reflns_limit_k_max 11
_diffrn_reflns_limit_k_min -11
_diffrn_reflns_limit_l_max 18
_diffrn_reflns_limit_l_min -18
_diffrn_reflns_number 9738
_diffrn_reflns_theta_full 27.5
_diffrn_reflns_theta_max 27.5
_diffrn_reflns_theta_min 2.3
_diffrn_standards_decay_% 0
_diffrn_standards_interval_count 0
_diffrn_standards_interval_time 0
_diffrn_standards_number 0
_exptl_absorpt_coefficient_mu 0.078
_exptl_absorpt_correction_T_max 0.862
_exptl_absorpt_correction_T_min 0.794
_exptl_absorpt_correction_type multi-scan
_exptl_absorpt_process_details '(SADABS; Sheldrick, 1996)'
_exptl_crystal_colour colourless
_exptl_crystal_density_diffrn 1.245
_exptl_crystal_density_method 'not measured'
_exptl_crystal_description block
_exptl_crystal_F_000 404
_exptl_crystal_size_max 0.30
_exptl_crystal_size_mid 0.25
_exptl_crystal_size_min 0.20
_refine_diff_density_max 0.35
_refine_diff_density_min -0.27
_refine_ls_extinction_method none
_refine_ls_goodness_of_fit_ref 1.01
_refine_ls_hydrogen_treatment mixed
_refine_ls_matrix_type full
_refine_ls_number_parameters 270
_refine_ls_number_reflns 4647
_refine_ls_number_restraints 3
_refine_ls_restrained_S_all 1.01
_refine_ls_R_factor_all 0.057
_refine_ls_R_factor_gt 0.046
_refine_ls_shift/su_max 0.001
_refine_ls_shift/su_max_lt 0.001
_refine_ls_shift/su_mean 0.000
_refine_ls_structure_factor_coef Fsqd
_refine_ls_weighting_details 'calc w=1/[\s^2^(Fo^2^)+(0.1041P)^2^+0.3702P] where P=(Fo^2^+2Fc^2^)/3'
_refine_ls_weighting_scheme calc
_refine_ls_wR_factor_gt 0.141
_refine_ls_wR_factor_ref 0.165
_reflns_number_gt 3790
_reflns_number_total 4647
_reflns_threshold_expression I>2\s(I)
_cod_data_source_file hb5655.cif
_cod_data_source_block I
_cod_database_code 2227546
_cod_database_fobs_code 2227546

loop_
_symmetry_equiv_pos_as_xyz
'x, y, z'
'-x, -y, -z'

loop_
_atom_site_type_symbol
_atom_site_label
_atom_site_fract_x
_atom_site_fract_y
_atom_site_fract_z
_atom_site_U_iso_or_equiv
_atom_site_adp_type
_atom_site_calc_flag
_atom_site_refinement_flags
_atom_site_occupancy
_atom_site_disorder_assembly
_atom_site_disorder_group
O O1 0.94050(14) 0.59600(13) 0.73474(8) 0.0254(3) Uani d . 1 . .
O O1W 1.28132(15) 0.67478(13) 0.84124(8) 0.0250(3) Uani d D 1 . .
H H1W 1.1758(13) 0.660(2) 0.8172(15) 0.037 Uiso d D 1 . .
H H2W 1.280(3) 0.623(2) 0.8910(11) 0.037 Uiso d D 1 . .
N N1 0.74421(16) 0.53267(14) 1.00612(9) 0.0196(3) Uani d . 1 . .
C C1 0.71971(18) 0.67293(16) 1.03036(10) 0.0177(3) Uani d . 1 . .
C C2 0.6977(2) 0.70135(18) 1.12519(11) 0.0224(3) Uani d . 1 . .
H H2 0.6987 0.6239 1.1695 0.027 Uiso calc R 1 . .
C C3 0.6751(2) 0.83978(18) 1.15372(11) 0.0232(3) Uani d . 1 . .
H H3 0.6601 0.8577 1.2176 0.028 Uiso calc R 1 . .
C C4 0.67398(19) 0.95613(17) 1.08882(11) 0.0227(3) Uani d . 1 . .
H H4 0.6585 1.0519 1.1092 0.027 Uiso calc R 1 . .
C C5 0.69517(19) 0.93110(17) 0.99649(11) 0.0196(3) Uani d . 1 . .
H H5 0.6947 1.0101 0.9533 0.024 Uiso calc R 1 . .
C C6 0.71780(17) 0.78851(16) 0.96457(10) 0.0169(3) Uani d . 1 . .
C C7 0.73952(17) 0.75512(16) 0.86916(10) 0.0166(3) Uani d . 1 . .
C C8 0.76569(18) 0.61495(16) 0.84716(10) 0.0169(3) Uani d . 1 . .
C C9 0.76789(18) 0.50488(17) 0.91867(11) 0.0190(3) Uani d . 1 . .
C C10 0.8000(2) 0.35126(17) 0.89604(12) 0.0245(3) Uani d . 1 . .
H H10A 0.8047 0.2937 0.9542 0.037 Uiso calc R 1 . .
H H10B 0.9073 0.3616 0.8749 0.037 Uiso calc R 1 . .
H H10C 0.7087 0.2987 0.8443 0.037 Uiso calc R 1 . .
C C11 0.73297(18) 0.87247(16) 0.79625(10) 0.0173(3) Uani d . 1 . .
C C12 0.88036(19) 0.96807(17) 0.78550(11) 0.0214(3) Uani d . 1 . .
H H12 0.9857 0.9572 0.8235 0.026 Uiso calc R 1 . .
C C13 0.8738(2) 1.07962(17) 0.71923(12) 0.0232(3) Uani d . 1 . .
H H13 0.9745 1.1449 0.7123 0.028 Uiso calc R 1 . .
C C14 0.7202(2) 1.09540(17) 0.66338(11) 0.0218(3) Uani d . 1 . .
H H14 0.7157 1.1709 0.6178 0.026 Uiso calc R 1 . .
C C15 0.5731(2) 1.00064(17) 0.67422(11) 0.0225(3) Uani d . 1 . .
H H15 0.4680 1.0117 0.6360 0.027 Uiso calc R 1 . .
C C16 0.57866(19) 0.88978(17) 0.74058(11) 0.0197(3) Uani d . 1 . .
H H16 0.4775 0.8258 0.7481 0.024 Uiso calc R 1 . .
C C17 0.79675(18) 0.57226(16) 0.74902(11) 0.0179(3) Uani d . 1 . .
C C18 0.65484(19) 0.49748(16) 0.67431(10) 0.0189(3) Uani d . 1 . .
H H18 0.6776 0.4576 0.6167 0.023 Uiso calc R 1 . .
C C19 0.49390(19) 0.48223(16) 0.68281(10) 0.0181(3) Uani d . 1 . .
H H19 0.4744 0.5264 0.7400 0.022 Uiso calc R 1 . .
C C20 0.34572(18) 0.40472(16) 0.61317(10) 0.0177(3) Uani d . 1 . .
C C21 0.18670(19) 0.42552(17) 0.62322(11) 0.0203(3) Uani d . 1 . .
H H21 0.1774 0.4912 0.6742 0.024 Uiso calc R 1 . .
C C22 0.04245(19) 0.35188(17) 0.56003(11) 0.0215(3) Uani d . 1 . .
H H22 -0.0642 0.3687 0.5680 0.026 Uiso calc R 1 . .
C C23 0.0509(2) 0.25349(17) 0.48501(11) 0.0221(3) Uani d . 1 . .
C C24 0.2101(2) 0.23307(18) 0.47450(11) 0.0227(3) Uani d . 1 . .
H H24 0.2189 0.1672 0.4235 0.027 Uiso calc R 1 . .
C C25 0.3546(2) 0.30677(17) 0.53679(11) 0.0216(3) Uani d . 1 . .
H H25 0.4613 0.2912 0.5280 0.026 Uiso calc R 1 . .
C C26 -0.1064(2) 0.1710(2) 0.41757(12) 0.0291(4) Uani d . 1 . .
H H26A -0.2011 0.2191 0.4232 0.044 Uiso calc R 1 . .
H H26B -0.1308 0.0663 0.4348 0.044 Uiso calc R 1 . .
H H26C -0.0898 0.1740 0.3508 0.044 Uiso calc R 1 . .

loop_
_atom_site_aniso_label
_atom_site_aniso_U_11
_atom_site_aniso_U_22
_atom_site_aniso_U_33
_atom_site_aniso_U_12
_atom_site_aniso_U_13
_atom_site_aniso_U_23
O1 0.0202(6) 0.0342(6) 0.0227(6) 0.0050(5) 0.0068(4) 0.0002(5)
O1W 0.0252(6) 0.0248(6) 0.0232(6) 0.0007(5) 0.0042(5) 0.0061(5)
N1 0.0217(6) 0.0181(6) 0.0185(6) 0.0030(5) 0.0040(5) 0.0034(5)
C1 0.0155(7) 0.0191(7) 0.0176(7) 0.0021(5) 0.0027(5) 0.0008(5)
C2 0.0230(8) 0.0263(8) 0.0182(7) 0.0046(6) 0.0050(6) 0.0045(6)
C3 0.0219(7) 0.0295(8) 0.0183(7) 0.0039(6) 0.0058(6) -0.0025(6)
C4 0.0209(7) 0.0224(7) 0.0238(8) 0.0052(6) 0.0022(6) -0.0046(6)
C5 0.0190(7) 0.0184(7) 0.0209(7) 0.0040(5) 0.0027(6) 0.0013(6)
C6 0.0143(6) 0.0183(7) 0.0169(7) 0.0021(5) 0.0013(5) 0.0006(5)
C7 0.0120(6) 0.0180(7) 0.0184(7) 0.0015(5) 0.0013(5) 0.0017(5)
C8 0.0145(6) 0.0191(7) 0.0162(7) 0.0020(5) 0.0021(5) 0.0007(5)
C9 0.0187(7) 0.0185(7) 0.0184(7) 0.0029(5) 0.0015(5) 0.0004(5)
C10 0.0328(9) 0.0195(7) 0.0225(8) 0.0081(6) 0.0056(6) 0.0026(6)
C11 0.0203(7) 0.0168(7) 0.0150(7) 0.0044(5) 0.0039(5) 0.0007(5)
C12 0.0169(7) 0.0242(7) 0.0208(7) 0.0013(6) 0.0010(6) 0.0024(6)
C13 0.0230(8) 0.0205(7) 0.0245(8) -0.0021(6) 0.0071(6) 0.0021(6)
C14 0.0287(8) 0.0177(7) 0.0204(7) 0.0054(6) 0.0072(6) 0.0053(6)
C15 0.0203(7) 0.0243(8) 0.0231(8) 0.0069(6) 0.0020(6) 0.0039(6)
C16 0.0166(7) 0.0205(7) 0.0217(7) 0.0024(5) 0.0042(6) 0.0032(6)
C17 0.0196(7) 0.0165(7) 0.0190(7) 0.0055(5) 0.0053(6) 0.0027(5)
C18 0.0230(7) 0.0190(7) 0.0156(7) 0.0053(6) 0.0047(6) 0.0005(5)
C19 0.0221(7) 0.0184(7) 0.0146(7) 0.0054(6) 0.0040(6) 0.0008(5)
C20 0.0204(7) 0.0176(7) 0.0157(7) 0.0042(5) 0.0042(5) 0.0036(5)
C21 0.0233(8) 0.0210(7) 0.0186(7) 0.0054(6) 0.0077(6) 0.0021(6)
C22 0.0207(7) 0.0242(7) 0.0213(7) 0.0044(6) 0.0077(6) 0.0058(6)
C23 0.0228(8) 0.0212(7) 0.0204(7) 0.0007(6) 0.0034(6) 0.0047(6)
C24 0.0250(8) 0.0237(7) 0.0186(7) 0.0046(6) 0.0035(6) -0.0024(6)
C25 0.0211(7) 0.0238(7) 0.0211(7) 0.0072(6) 0.0047(6) -0.0005(6)
C26 0.0249(8) 0.0316(9) 0.0265(8) -0.0012(7) 0.0016(7) 0.0009(7)

loop_
_atom_type_symbol
_atom_type_description
_atom_type_scat_dispersion_real
_atom_type_scat_dispersion_imag
_atom_type_scat_source
C C 0.0033 0.0016 'International Tables Vol C Tables 4.2.6.8 and 6.1.1.4'
H H 0.0000 0.0000 'International Tables Vol C Tables 4.2.6.8 and 6.1.1.4'
N N 0.0061 0.0033 'International Tables Vol C Tables 4.2.6.8 and 6.1.1.4'
O O 0.0106 0.0060 'International Tables Vol C Tables 4.2.6.8 and 6.1.1.4'

loop_
_geom_angle_atom_site_label_1
_geom_angle_atom_site_label_2
_geom_angle_atom_site_label_3
_geom_angle_site_symmetry_1
_geom_angle_site_symmetry_3
_geom_angle
_geom_angle_publ_flag
H1W O1W H2W . . 100(2) ?
C9 N1 C1 . . 118.81(13) ?
N1 C1 C2 . . 117.92(13) ?
N1 C1 C6 . . 122.51(13) ?
C2 C1 C6 . . 119.57(13) ?
C3 C2 C1 . . 120.42(15) ?
C3 C2 H2 . . 119.8 ?
C1 C2 H2 . . 119.8 ?
C2 C3 C4 . . 120.46(14) ?
C2 C3 H3 . . 119.8 ?
C4 C3 H3 . . 119.8 ?
C5 C4 C3 . . 120.12(14) ?
C5 C4 H4 . . 119.9 ?
C3 C4 H4 . . 119.9 ?
C4 C5 C6 . . 120.74(14) ?
C4 C5 H5 . . 119.6 ?
C6 C5 H5 . . 119.6 ?
C1 C6 C5 . . 118.69(13) ?
C1 C6 C7 . . 117.89(13) ?
C5 C6 C7 . . 123.41(13) ?
C8 C7 C6 . . 118.43(13) ?
C8 C7 C11 . . 121.85(13) ?
C6 C7 C11 . . 119.71(12) ?
C7 C8 C9 . . 120.04(13) ?
C7 C8 C17 . . 121.83(13) ?
C9 C8 C17 . . 118.12(12) ?
N1 C9 C8 . . 122.29(13) ?
N1 C9 C10 . . 117.14(13) ?
C8 C9 C10 . . 120.57(13) ?
C9 C10 H10A . . 109.5 ?
C9 C10 H10B . . 109.5 ?
H10A C10 H10B . . 109.5 ?
C9 C10 H10C . . 109.5 ?
H10A C10 H10C . . 109.5 ?
H10B C10 H10C . . 109.5 ?
C12 C11 C16 . . 119.54(14) ?
C12 C11 C7 . . 120.23(13) ?
C16 C11 C7 . . 120.21(13) ?
C11 C12 C13 . . 120.23(14) ?
C11 C12 H12 . . 119.9 ?
C13 C12 H12 . . 119.9 ?
C14 C13 C12 . . 120.00(14) ?
C14 C13 H13 . . 120.0 ?
C12 C13 H13 . . 120.0 ?
C13 C14 C15 . . 119.89(14) ?
C13 C14 H14 . . 120.1 ?
C15 C14 H14 . . 120.1 ?
C14 C15 C16 . . 120.39(14) ?
C14 C15 H15 . . 119.8 ?
C16 C15 H15 . . 119.8 ?
C15 C16 C11 . . 119.95(14) ?
C15 C16 H16 . . 120.0 ?
C11 C16 H16 . . 120.0 ?
O1 C17 C18 . . 121.12(13) ?
O1 C17 C8 . . 119.76(13) ?
C18 C17 C8 . . 119.07(12) ?
C19 C18 C17 . . 123.29(13) ?
C19 C18 H18 . . 118.4 ?
C17 C18 H18 . . 118.4 ?
C18 C19 C20 . . 126.63(13) ?
C18 C19 H19 . . 116.7 ?
C20 C19 H19 . . 116.7 ?
C21 C20 C25 . . 117.89(14) ?
C21 C20 C19 . . 119.03(13) ?
C25 C20 C19 . . 123.06(13) ?
C22 C21 C20 . . 121.01(13) ?
C22 C21 H21 . . 119.5 ?
C20 C21 H21 . . 119.5 ?
C21 C22 C23 . . 121.16(14) ?
C21 C22 H22 . . 119.4 ?
C23 C22 H22 . . 119.4 ?
C22 C23 C24 . . 117.93(14) ?
C22 C23 C26 . . 121.08(14) ?
C24 C23 C26 . . 120.99(14) ?
C25 C24 C23 . . 121.28(14) ?
C25 C24 H24 . . 119.4 ?
C23 C24 H24 . . 119.4 ?
C24 C25 C20 . . 120.72(14) ?
C24 C25 H25 . . 119.6 ?
C20 C25 H25 . . 119.6 ?
C23 C26 H26A . . 109.5 ?
C23 C26 H26B . . 109.5 ?
H26A C26 H26B . . 109.5 ?
C23 C26 H26C . . 109.5 ?
H26A C26 H26C . . 109.5 ?
H26B C26 H26C . . 109.5 ?

loop_
_geom_bond_atom_site_label_1
_geom_bond_atom_site_label_2
_geom_bond_site_symmetry_2
_geom_bond_distance
_geom_bond_publ_flag
O1 C17 . 1.2245(18) ?
O1W H1W . 0.854(10) ?
O1W H2W . 0.852(9) ?
N1 C9 . 1.3149(19) ?
N1 C1 . 1.3736(18) ?
C1 C2 . 1.412(2) ?
C1 C6 . 1.415(2) ?
C2 C3 . 1.369(2) ?
C2 H2 . 0.9500 ?
C3 C4 . 1.412(2) ?
C3 H3 . 0.9500 ?
C4 C5 . 1.370(2) ?
C4 H4 . 0.9500 ?
C5 C6 . 1.4196(19) ?
C5 H5 . 0.9500 ?
C6 C7 . 1.428(2) ?
C7 C8 . 1.370(2) ?
C7 C11 . 1.497(2) ?
C8 C9 . 1.434(2) ?
C8 C17 . 1.5146(19) ?
C9 C10 . 1.507(2) ?
C10 H10A . 0.9800 ?
C10 H10B . 0.9800 ?
C10 H10C . 0.9800 ?
C11 C12 . 1.394(2) ?
C11 C16 . 1.396(2) ?
C12 C13 . 1.394(2) ?
C12 H12 . 0.9500 ?
C13 C14 . 1.388(2) ?
C13 H13 . 0.9500 ?
C14 C15 . 1.389(2) ?
C14 H14 . 0.9500 ?
C15 C16 . 1.389(2) ?
C15 H15 . 0.9500 ?
C16 H16 . 0.9500 ?
C17 C18 . 1.458(2) ?
C18 C19 . 1.341(2) ?
C18 H18 . 0.9500 ?
C19 C20 . 1.459(2) ?
C19 H19 . 0.9500 ?
C20 C21 . 1.396(2) ?
C20 C25 . 1.406(2) ?
C21 C22 . 1.384(2) ?
C21 H21 . 0.9500 ?
C22 C23 . 1.393(2) ?
C22 H22 . 0.9500 ?
C23 C24 . 1.398(2) ?
C23 C26 . 1.506(2) ?
C24 C25 . 1.380(2) ?
C24 H24 . 0.9500 ?
C25 H25 . 0.9500 ?
C26 H26A . 0.9800 ?
C26 H26B . 0.9800 ?
C26 H26C . 0.9800 ?

loop_
_geom_hbond_atom_site_label_D
_geom_hbond_atom_site_label_H
_geom_hbond_atom_site_label_A
_geom_hbond_site_symmetry_A
_geom_hbond_distance_DH
_geom_hbond_distance_HA
_geom_hbond_distance_DA
_geom_hbond_angle_DHA
O1w H1w O1 . 0.854(10) 2.029(11) 2.8654(17) 166(2)
O1w H2w N1 2_767 0.852(9) 2.061(10) 2.9032(17) 170(2)
C4 H4 O1w 2_777 0.95 2.49 3.4055(19) 161
C16 H16 O1w 1_455 0.95 2.52 3.402(2) 155
C24 H24 Cg1 2_666 0.95 2.70 3.6414(17) 171

loop_
_geom_torsion_atom_site_label_1
_geom_torsion_atom_site_label_2
_geom_torsion_atom_site_label_3
_geom_torsion_atom_site_label_4
_geom_torsion_site_symmetry_1
_geom_torsion_site_symmetry_2
_geom_torsion_site_symmetry_3
_geom_torsion_site_symmetry_4
_geom_torsion
_geom_torsion_publ_flag
C9 N1 C1 C2 . . . . -178.81(14) ?
C9 N1 C1 C6 . . . . 0.4(2) ?
N1 C1 C2 C3 . . . . 179.12(14) ?
C6 C1 C2 C3 . . . . -0.2(2) ?
C1 C2 C3 C4 . . . . -0.2(2) ?
C2 C3 C4 C5 . . . . 0.2(2) ?
C3 C4 C5 C6 . . . . 0.3(2) ?
N1 C1 C6 C5 . . . . -178.69(13) ?
C2 C1 C6 C5 . . . . 0.6(2) ?
N1 C1 C6 C7 . . . . 1.1(2) ?
C2 C1 C6 C7 . . . . -179.66(13) ?
C4 C5 C6 C1 . . . . -0.6(2) ?
C4 C5 C6 C7 . . . . 179.62(14) ?
C1 C6 C7 C8 . . . . -1.8(2) ?
C5 C6 C7 C8 . . . . 177.97(13) ?
C1 C6 C7 C11 . . . . 178.09(13) ?
C5 C6 C7 C11 . . . . -2.1(2) ?
C6 C7 C8 C9 . . . . 1.1(2) ?
C11 C7 C8 C9 . . . . -178.82(13) ?
C6 C7 C8 C17 . . . . -177.54(13) ?
C11 C7 C8 C17 . . . . 2.6(2) ?
C1 N1 C9 C8 . . . . -1.3(2) ?
C1 N1 C9 C10 . . . . 178.05(13) ?
C7 C8 C9 N1 . . . . 0.5(2) ?
C17 C8 C9 N1 . . . . 179.17(13) ?
C7 C8 C9 C10 . . . . -178.78(14) ?
C17 C8 C9 C10 . . . . -0.1(2) ?
C8 C7 C11 C12 . . . . -87.84(18) ?
C6 C7 C11 C12 . . . . 92.27(17) ?
C8 C7 C11 C16 . . . . 94.05(17) ?
C6 C7 C11 C16 . . . . -85.84(17) ?
C16 C11 C12 C13 . . . . -0.4(2) ?
C7 C11 C12 C13 . . . . -178.49(13) ?
C11 C12 C13 C14 . . . . -0.3(2) ?
C12 C13 C14 C15 . . . . 0.5(2) ?
C13 C14 C15 C16 . . . . -0.1(2) ?
C14 C15 C16 C11 . . . . -0.5(2) ?
C12 C11 C16 C15 . . . . 0.7(2) ?
C7 C11 C16 C15 . . . . 178.87(13) ?
C7 C8 C17 O1 . . . . 88.14(18) ?
C9 C8 C17 O1 . . . . -90.49(17) ?
C7 C8 C17 C18 . . . . -94.46(17) ?
C9 C8 C17 C18 . . . . 86.91(17) ?
O1 C17 C18 C19 . . . . -173.19(14) ?
C8 C17 C18 C19 . . . . 9.4(2) ?
C17 C18 C19 C20 . . . . -177.71(13) ?
C18 C19 C20 C21 . . . . -166.79(15) ?
C18 C19 C20 C25 . . . . 14.5(2) ?
C25 C20 C21 C22 . . . . 0.1(2) ?
C19 C20 C21 C22 . . . . -178.68(13) ?
C20 C21 C22 C23 . . . . 0.7(2) ?
C21 C22 C23 C24 . . . . -1.0(2) ?
C21 C22 C23 C26 . . . . 178.73(14) ?
C22 C23 C24 C25 . . . . 0.6(2) ?
C26 C23 C24 C25 . . . . -179.16(15) ?
C23 C24 C25 C20 . . . . 0.2(2) ?
C21 C20 C25 C24 . . . . -0.5(2) ?
C19 C20 C25 C24 . . . . 178.20(14) ?

loop_
_cod_related_entry_id
_cod_related_entry_database
_cod_related_entry_code
1 ChemSpider 30656238
